data_8105148
loop_
_publ_author_name
'Gichumbi, Joel M.'
'Omondi, Bernard'
'Friedrich, Holger B.'

_publ_section_title
;
 Crystal structure of
 \h6-p-cymene-iodido-(N-isopropyl-1-(pyridin-2-yl)methanimine-\k2
 N,N&#x2032;)ruthenium(II) hexafluorophosphate(V), C19H26IN2F6Ru
;
_journal_issue 2
_journal_name_full 'Zeitschrift f\"ur Kristallographie - New Crystal Structures'
_journal_page_first 485
_journal_page_last 487
_journal_paper_doi 10.1515/ncrs-2019-0786
_journal_volume 235
_journal_year 2020
_chemical_formula_moiety 'C19 H26 I N2 Ru, F6 P'
_chemical_formula_sum 'C19 H26 F6 I N2 P Ru'
_chemical_formula_weight 655.36
_space_group_IT_number 2
_space_group_name_Hall '-P 1'
_space_group_name_H-M_alt 'P -1'
_symmetry_cell_setting triclinic
_symmetry_Int_Tables_number 2
_symmetry_space_group_name_Hall '-P 1'
_symmetry_space_group_name_H-M 'P -1'
_atom_sites_solution_hydrogens geom
_cell_angle_alpha 78.9210(10)
_cell_angle_beta 81.5960(10)
_cell_angle_gamma 83.6540(10)
_cell_formula_units_Z 2
_cell_length_a 9.2401(2)
_cell_length_b 10.0187(3)
_cell_length_c 12.6892(3)
_cell_measurement_reflns_used 9917
_cell_measurement_temperature 100(2)
_cell_measurement_theta_max 28.29
_cell_measurement_theta_min 2.24
_cell_measurement_wavelength 0.71073
_cell_volume 1136.30(5)
_computing_cell_refinement 'SAINT-plus (Bruker, 2012)'
_computing_data_collection 'APEX2 (Bruker, 2012)'
_computing_data_reduction 'SAINT-Plus and XPREP (Bruker, 2012)'
_computing_molecular_graphics 'ORTEP3 (Farrugia, 2012)'
_computing_publication_material 'WinGX (Farrugia, 2012)'
_computing_structure_refinement 'SHELXL-2013 (Sheldrick, 2013)'
_computing_structure_solution 'SHELXS-97 (Sheldrick, 2013)'
_diffrn_ambient_temperature 100(2)
_diffrn_measured_fraction_theta_full 1.000
_diffrn_measured_fraction_theta_max 0.992
_diffrn_measurement_device_type 'Bruker Smart ApexII CCD'
_diffrn_measurement_method '\f scans and \w scans'
_diffrn_radiation_probe x-ray
_diffrn_radiation_type MoK\a
_diffrn_radiation_wavelength 0.71073
_diffrn_reflns_av_R_equivalents 0.0145
_diffrn_reflns_av_unetI/netI 0.0147
_diffrn_reflns_Laue_measured_fraction_full 1.000
_diffrn_reflns_Laue_measured_fraction_max 0.992
_diffrn_reflns_limit_h_max 12
_diffrn_reflns_limit_h_min -12
_diffrn_reflns_limit_k_max 13
_diffrn_reflns_limit_k_min -13
_diffrn_reflns_limit_l_max 15
_diffrn_reflns_limit_l_min -16
_diffrn_reflns_number 17004
_diffrn_reflns_point_group_measured_fraction_full 1.000
_diffrn_reflns_point_group_measured_fraction_max 0.992
_diffrn_reflns_theta_full 25.242
_diffrn_reflns_theta_max 28.306
_diffrn_reflns_theta_min 2.079
_diffrn_source 'fine-focus sealed tube'
_diffrn_standards_interval_count .
_diffrn_standards_interval_time .
_diffrn_standards_number 0
_exptl_absorpt_coefficient_mu 2.176
_exptl_absorpt_correction_T_max 0.748
_exptl_absorpt_correction_T_min 0.675
_exptl_absorpt_correction_type multi-scan
_exptl_absorpt_process_details 'SADABS (Bruker, 2012)'
_exptl_crystal_colour orange
_exptl_crystal_density_diffrn 1.195
_exptl_crystal_density_method 'not measured'
_exptl_crystal_description block
_exptl_crystal_F_000 640
_exptl_crystal_size_max 0.196
_exptl_crystal_size_mid 0.173
_exptl_crystal_size_min 0.142
_refine_diff_density_max 1.005
_refine_diff_density_min -0.520
_refine_diff_density_rms 0.072
_refine_ls_extinction_method none
_refine_ls_goodness_of_fit_ref 1.042
_refine_ls_hydrogen_treatment constr
_refine_ls_matrix_type full
_refine_ls_number_constraints 0
_refine_ls_number_parameters 271
_refine_ls_number_reflns 5626
_refine_ls_number_restraints 0
_refine_ls_restrained_S_all 1.042
_refine_ls_R_factor_all 0.0195
_refine_ls_R_factor_gt 0.0174
_refine_ls_shift/su_max 0.002
_refine_ls_shift/su_mean 0.000
_refine_ls_structure_factor_coef Fsqd
_refine_ls_weighting_details 'w=1/[\s^2^(Fo^2^)+(0.0194P)^2^+1.2021P] where P=(Fo^2^+2Fc^2^)/3'
_refine_ls_weighting_scheme calc
_refine_ls_wR_factor_gt 0.0429
_refine_ls_wR_factor_ref 0.0440
_reflns_Friedel_coverage 0.000
_reflns_number_gt 5236
_reflns_number_total 5626
_reflns_threshold_expression 'I > 2\s(I)'
_cod_data_source_file suppl_ncrs-2019-0786_suppl.cif
_cod_data_source_block 2MeOTerpy
_cod_depositor_comments
;
The following automatic conversions were performed:

data item '_diffrn_radiation_probe' value 'X-ray' was changed to
'x-ray' in accordance with the built-in table derived from the CIF
Core dictionary named 'cif_core.dic' version 2.4.5 last updated on
2014-11-21.

Automatic conversion script
Id: cif_fix_values 8738 2021-04-28 16:35:53Z antanas 
;
_cod_database_code 8105148
_shelx_estimated_absorpt_t_min 0.664
_shelx_estimated_absorpt_t_max 0.759
_shelxl_version_number 2014-3

loop_
_symmetry_equiv_pos_as_xyz
'x, y, z'
'-x, -y, -z'

loop_
_atom_site_label
_atom_site_type_symbol
_atom_site_fract_x
_atom_site_fract_y
_atom_site_fract_z
_atom_site_U_iso_or_equiv
_atom_site_adp_type
_atom_site_occupancy
_atom_site_site_symmetry_order
_atom_site_calc_flag
_atom_site_refinement_flags_posn
_atom_site_refinement_flags_adp
_atom_site_refinement_flags_occupancy
_atom_site_disorder_assembly
_atom_site_disorder_group
C1 C 0.34230(19) 0.25218(17) 0.70043(14) 0.0138(3) Uani 1 1 d . . . . .
C2 C 0.3932(2) 0.02407(18) 0.77376(15) 0.0182(3) Uani 1 1 d . . . . .
H2 H 0.4523 -0.0454 0.8139 0.022 Uiso 1 1 calc R U . . .
C3 C 0.2694(2) -0.01053(19) 0.73865(16) 0.0202(4) Uani 1 1 d . . . . .
H3 H 0.2457 -0.1027 0.7535 0.024 Uiso 1 1 calc R U . . .
C4 C 0.1804(2) 0.0900(2) 0.68173(16) 0.0201(4) Uani 1 1 d . . . . .
H4 H 0.0967 0.0675 0.6555 0.024 Uiso 1 1 calc R U . . .
C5 C 0.2159(2) 0.22430(19) 0.66384(15) 0.0175(3) Uani 1 1 d . . . . .
H5 H 0.1551 0.2958 0.6273 0.021 Uiso 1 1 calc R U . . .
C6 C 0.39037(19) 0.38808(17) 0.68729(14) 0.0146(3) Uani 1 1 d . . . . .
H6 H 0.3355 0.4662 0.6532 0.017 Uiso 1 1 calc R U . . .
C7 C 0.5638(2) 0.53641(17) 0.71118(14) 0.0156(3) Uani 1 1 d . . . . .
H7 H 0.6556 0.5258 0.7462 0.019 Uiso 1 1 calc R U . . .
C8 C 0.4519(2) 0.6296(2) 0.76871(18) 0.0253(4) Uani 1 1 d . . . . .
H8A H 0.4888 0.7196 0.7595 0.038 Uiso 1 1 calc R U . . .
H8B H 0.3593 0.6387 0.7378 0.038 Uiso 1 1 calc R U . . .
H8C H 0.4352 0.5905 0.8460 0.038 Uiso 1 1 calc R U . . .
C10 C 0.6023(2) 0.5951(2) 0.59182(16) 0.0253(4) Uani 1 1 d . . . . .
H10A H 0.6371 0.6857 0.5844 0.038 Uiso 1 1 calc R U . . .
H10B H 0.6796 0.5348 0.5593 0.038 Uiso 1 1 calc R U . . .
H10C H 0.5149 0.6025 0.5549 0.038 Uiso 1 1 calc R U . . .
C11 C 0.81503(18) 0.21185(18) 0.88233(15) 0.0158(3) Uani 1 1 d . . . . .
C12 C 0.76943(19) 0.07682(18) 0.89261(15) 0.0160(3) Uani 1 1 d . . . . .
H12 H 0.7500 0.0231 0.9626 0.019 Uiso 1 1 calc R U . . .
C13 C 0.75308(19) 0.02281(18) 0.80155(15) 0.0167(3) Uani 1 1 d . . . . .
H13 H 0.7274 -0.0683 0.8107 0.020 Uiso 1 1 calc R U . . .
C14 C 0.77435(19) 0.10265(19) 0.69490(15) 0.0176(3) Uani 1 1 d . . . . .
C15 C 0.81764(19) 0.23640(19) 0.68479(15) 0.0178(3) Uani 1 1 d . . . . .
H15 H 0.8322 0.2921 0.6152 0.021 Uiso 1 1 calc R U . . .
C16 C 0.83962(18) 0.28840(19) 0.77760(15) 0.0167(3) Uani 1 1 d . . . . .
H16 H 0.8718 0.3773 0.7683 0.020 Uiso 1 1 calc R U . . .
C17 C 0.8355(2) 0.26487(19) 0.98273(15) 0.0191(4) Uani 1 1 d . . . . .
H17 H 0.7565 0.2309 1.0413 0.023 Uiso 1 1 calc R U . . .
C19 C 0.9831(3) 0.2031(3) 1.0193(2) 0.0391(6) Uani 1 1 d . . . . .
H19A H 0.9973 0.2369 1.0843 0.059 Uiso 1 1 calc R U . . .
H19B H 0.9839 0.1034 1.0357 0.059 Uiso 1 1 calc R U . . .
H19C H 1.0626 0.2296 0.9614 0.059 Uiso 1 1 calc R U . . .
C20 C 0.8230(2) 0.4203(2) 0.96849(17) 0.0264(4) Uani 1 1 d . . . . .
H20A H 0.8374 0.4472 1.0363 0.040 Uiso 1 1 calc R U . . .
H20B H 0.8982 0.4568 0.9106 0.040 Uiso 1 1 calc R U . . .
H20C H 0.7255 0.4566 0.9495 0.040 Uiso 1 1 calc R U . . .
C21 C 0.7496(2) 0.0468(2) 0.59780(16) 0.0243(4) Uani 1 1 d . . . . .
H21A H 0.7204 -0.0466 0.6210 0.036 Uiso 1 1 calc R U . . .
H21B H 0.6717 0.1042 0.5619 0.036 Uiso 1 1 calc R U . . .
H21C H 0.8405 0.0462 0.5472 0.036 Uiso 1 1 calc R U . . .
N1 N 0.51049(16) 0.39793(14) 0.72382(11) 0.0129(3) Uani 1 1 d . . . . .
N2 N 0.43209(16) 0.15269(15) 0.75287(12) 0.0135(3) Uani 1 1 d . . . . .
P1 P -0.01712(5) 0.32867(5) 1.35346(4) 0.01770(9) Uani 1 1 d . . . . .
Ru1 Ru 0.61542(2) 0.21849(2) 0.79809(2) 0.01065(4) Uani 1 1 d . . . . .
I1 I 0.43390(2) 0.25309(2) 0.97949(2) 0.01582(4) Uani 1 1 d . . . . .
F1 F -0.17631(14) 0.34985(15) 1.42094(10) 0.0367(3) Uani 1 1 d . . . . .
F2 F -0.06014(17) 0.19179(15) 1.32491(12) 0.0408(3) Uani 1 1 d . . . . .
F3 F 0.04199(13) 0.24255(13) 1.46124(10) 0.0267(3) Uani 1 1 d . . . . .
F4 F 0.14242(14) 0.30624(16) 1.28689(11) 0.0358(3) Uani 1 1 d . . . . .
F5 F 0.0292(2) 0.46406(14) 1.38355(13) 0.0490(4) Uani 1 1 d . . . . .
F6 F -0.07647(17) 0.41510(17) 1.24738(11) 0.0451(4) Uani 1 1 d . . . . .

loop_
_atom_site_aniso_label
_atom_site_aniso_U_11
_atom_site_aniso_U_22
_atom_site_aniso_U_33
_atom_site_aniso_U_23
_atom_site_aniso_U_13
_atom_site_aniso_U_12
C1 0.0141(8) 0.0129(8) 0.0149(8) -0.0026(6) -0.0037(6) -0.0008(6)
C2 0.0182(8) 0.0129(8) 0.0240(9) -0.0009(7) -0.0077(7) -0.0007(7)
C3 0.0199(9) 0.0141(8) 0.0282(10) -0.0030(7) -0.0069(7) -0.0046(7)
C4 0.0155(8) 0.0205(9) 0.0268(10) -0.0054(7) -0.0082(7) -0.0033(7)
C5 0.0154(8) 0.0168(8) 0.0211(9) -0.0026(7) -0.0070(7) -0.0003(7)
C6 0.0156(8) 0.0126(8) 0.0152(8) -0.0009(6) -0.0041(6) -0.0002(6)
C7 0.0182(8) 0.0110(7) 0.0186(8) -0.0005(6) -0.0064(7) -0.0037(6)
C8 0.0295(10) 0.0180(9) 0.0306(10) -0.0107(8) -0.0016(8) -0.0030(8)
C10 0.0339(11) 0.0219(9) 0.0202(9) 0.0011(7) -0.0019(8) -0.0131(8)
C11 0.0102(7) 0.0168(8) 0.0204(8) -0.0028(7) -0.0042(6) 0.0005(6)
C12 0.0123(7) 0.0154(8) 0.0191(8) 0.0001(6) -0.0049(6) 0.0019(6)
C13 0.0135(8) 0.0132(8) 0.0232(9) -0.0037(7) -0.0036(7) 0.0016(6)
C14 0.0138(8) 0.0180(8) 0.0202(9) -0.0053(7) -0.0005(6) 0.0026(7)
C15 0.0126(8) 0.0197(9) 0.0186(8) -0.0016(7) 0.0017(6) 0.0009(7)
C16 0.0088(7) 0.0164(8) 0.0246(9) -0.0032(7) -0.0012(6) -0.0019(6)
C17 0.0164(8) 0.0213(9) 0.0212(9) -0.0043(7) -0.0073(7) -0.0004(7)
C19 0.0289(11) 0.0458(14) 0.0516(15) -0.0240(12) -0.0260(11) 0.0118(10)
C20 0.0316(11) 0.0233(10) 0.0258(10) -0.0072(8) -0.0035(8) -0.0043(8)
C21 0.0280(10) 0.0234(10) 0.0221(9) -0.0093(8) -0.0012(8) 0.0011(8)
N1 0.0147(7) 0.0118(6) 0.0119(6) -0.0010(5) -0.0018(5) -0.0018(5)
N2 0.0133(6) 0.0125(7) 0.0154(7) -0.0023(5) -0.0039(5) -0.0013(5)
P1 0.0195(2) 0.0184(2) 0.0149(2) 0.00021(17) -0.00213(17) -0.00612(18)
Ru1 0.00947(6) 0.01002(6) 0.01237(6) -0.00103(5) -0.00259(5) -0.00057(5)
I1 0.01396(6) 0.01821(6) 0.01419(6) -0.00135(4) -0.00062(4) -0.00077(4)
F1 0.0238(6) 0.0493(8) 0.0263(6) 0.0084(6) 0.0008(5) 0.0107(6)
F2 0.0465(8) 0.0412(8) 0.0430(8) -0.0156(6) -0.0089(7) -0.0219(7)
F3 0.0244(6) 0.0321(7) 0.0226(6) -0.0014(5) -0.0077(5) 0.0020(5)
F4 0.0228(6) 0.0564(9) 0.0289(7) -0.0094(6) 0.0026(5) -0.0112(6)
F5 0.0785(12) 0.0246(7) 0.0461(9) -0.0090(6) 0.0000(8) -0.0205(7)
F6 0.0406(8) 0.0613(10) 0.0232(7) 0.0143(6) -0.0050(6) 0.0020(7)

loop_
_geom_angle_atom_site_label_1
_geom_angle_atom_site_label_2
_geom_angle_atom_site_label_3
_geom_angle
_geom_angle_site_symmetry_1
_geom_angle_site_symmetry_3
N2 C1 C5 122.36(16) . .
N2 C1 C6 113.76(15) . .
C5 C1 C6 123.87(16) . .
N2 C2 C3 122.05(17) . .
N2 C2 H2 119.0 . .
C3 C2 H2 119.0 . .
C2 C3 C4 119.72(17) . .
C2 C3 H3 120.1 . .
C4 C3 H3 120.1 . .
C3 C4 C5 118.74(17) . .
C3 C4 H4 120.6 . .
C5 C4 H4 120.6 . .
C4 C5 C1 118.71(16) . .
C4 C5 H5 120.6 . .
C1 C5 H5 120.6 . .
N1 C6 C1 116.92(15) . .
N1 C6 H6 121.5 . .
C1 C6 H6 121.5 . .
N1 C7 C8 110.73(15) . .
N1 C7 C10 110.08(14) . .
C8 C7 C10 112.36(16) . .
N1 C7 H7 107.8 . .
C8 C7 H7 107.8 . .
C10 C7 H7 107.8 . .
C7 C8 H8A 109.5 . .
C7 C8 H8B 109.5 . .
H8A C8 H8B 109.5 . .
C7 C8 H8C 109.5 . .
H8A C8 H8C 109.5 . .
H8B C8 H8C 109.5 . .
C7 C10 H10A 109.5 . .
C7 C10 H10B 109.5 . .
H10A C10 H10B 109.5 . .
C7 C10 H10C 109.5 . .
H10A C10 H10C 109.5 . .
H10B C10 H10C 109.5 . .
C16 C11 C12 117.34(16) . .
C16 C11 C17 122.99(16) . .
C12 C11 C17 119.67(16) . .
C16 C11 Ru1 70.64(10) . .
C12 C11 Ru1 69.56(10) . .
C17 C11 Ru1 131.24(12) . .
C13 C12 C11 121.37(16) . .
C13 C12 Ru1 71.71(10) . .
C11 C12 Ru1 72.85(10) . .
C13 C12 H12 119.3 . .
C11 C12 H12 119.3 . .
Ru1 C12 H12 128.4 . .
C12 C13 C14 121.11(17) . .
C12 C13 Ru1 71.37(10) . .
C14 C13 Ru1 70.81(10) . .
C12 C13 H13 119.4 . .
C14 C13 H13 119.4 . .
Ru1 C13 H13 131.2 . .
C15 C14 C13 117.51(17) . .
C15 C14 C21 121.50(17) . .
C13 C14 C21 120.99(17) . .
C15 C14 Ru1 70.45(10) . .
C13 C14 Ru1 71.36(10) . .
C21 C14 Ru1 128.44(13) . .
C14 C15 C16 120.90(17) . .
C14 C15 Ru1 71.89(10) . .
C16 C15 Ru1 72.56(10) . .
C14 C15 H15 119.6 . .
C16 C15 H15 119.6 . .
Ru1 C15 H15 128.2 . .
C11 C16 C15 121.69(17) . .
C11 C16 Ru1 72.86(10) . .
C15 C16 Ru1 69.76(10) . .
C11 C16 H16 119.2 . .
C15 C16 H16 119.2 . .
Ru1 C16 H16 131.1 . .
C11 C17 C20 113.92(16) . .
C11 C17 C19 108.89(16) . .
C20 C17 C19 111.18(17) . .
C11 C17 H17 107.5 . .
C20 C17 H17 107.5 . .
C19 C17 H17 107.5 . .
C17 C19 H19A 109.5 . .
C17 C19 H19B 109.5 . .
H19A C19 H19B 109.5 . .
C17 C19 H19C 109.5 . .
H19A C19 H19C 109.5 . .
H19B C19 H19C 109.5 . .
C17 C20 H20A 109.5 . .
C17 C20 H20B 109.5 . .
H20A C20 H20B 109.5 . .
C17 C20 H20C 109.5 . .
H20A C20 H20C 109.5 . .
H20B C20 H20C 109.5 . .
C14 C21 H21A 109.5 . .
C14 C21 H21B 109.5 . .
H21A C21 H21B 109.5 . .
C14 C21 H21C 109.5 . .
H21A C21 H21C 109.5 . .
H21B C21 H21C 109.5 . .
C6 N1 C7 118.39(14) . .
C6 N1 Ru1 116.87(12) . .
C7 N1 Ru1 124.74(11) . .
C2 N2 C1 118.31(15) . .
C2 N2 Ru1 126.21(12) . .
C1 N2 Ru1 115.45(11) . .
F2 P1 F6 90.80(9) . .
F2 P1 F5 178.62(10) . .
F6 P1 F5 90.40(9) . .
F2 P1 F4 89.47(8) . .
F6 P1 F4 90.36(8) . .
F5 P1 F4 89.85(9) . .
F2 P1 F3 89.62(8) . .
F6 P1 F3 179.42(9) . .
F5 P1 F3 89.19(8) . .
F4 P1 F3 90.05(7) . .
F2 P1 F1 90.34(8) . .
F6 P1 F1 90.17(7) . .
F5 P1 F1 90.34(9) . .
F4 P1 F1 179.44(8) . .
F3 P1 F1 89.42(7) . .
N1 Ru1 N2 76.99(6) . .
N1 Ru1 C15 94.62(6) . .
N2 Ru1 C15 119.96(6) . .
N1 Ru1 C14 117.63(6) . .
N2 Ru1 C14 94.58(6) . .
C15 Ru1 C14 37.66(7) . .
N1 Ru1 C12 160.87(6) . .
N2 Ru1 C12 121.76(6) . .
C15 Ru1 C12 79.53(7) . .
C14 Ru1 C12 67.95(7) . .
N1 Ru1 C13 154.81(6) . .
N2 Ru1 C13 96.50(6) . .
C15 Ru1 C13 67.26(7) . .
C14 Ru1 C13 37.83(7) . .
C12 Ru1 C13 36.93(7) . .
N1 Ru1 C16 97.90(6) . .
N2 Ru1 C16 157.28(6) . .
C15 Ru1 C16 37.68(7) . .
C14 Ru1 C16 67.87(7) . .
C12 Ru1 C16 66.36(7) . .
C13 Ru1 C16 78.64(7) . .
N1 Ru1 C11 123.37(6) . .
N2 Ru1 C11 158.97(6) . .
C15 Ru1 C11 67.55(7) . .
C14 Ru1 C11 80.81(7) . .
C12 Ru1 C11 37.59(6) . .
C13 Ru1 C11 67.31(7) . .
C16 Ru1 C11 36.50(7) . .
N1 Ru1 I1 86.44(4) . .
N2 Ru1 I1 83.95(4) . .
C15 Ru1 I1 155.73(5) . .
C14 Ru1 I1 155.01(5) . .
C12 Ru1 I1 91.58(5) . .
C13 Ru1 I1 117.40(5) . .
C16 Ru1 I1 118.12(5) . .
C11 Ru1 I1 91.63(5) . .

loop_
_geom_bond_atom_site_label_1
_geom_bond_atom_site_label_2
_geom_bond_distance
_geom_bond_site_symmetry_2
C1 N2 1.360(2) .
C1 C5 1.392(2) .
C1 C6 1.450(2) .
C2 N2 1.343(2) .
C2 C3 1.386(3) .
C2 H2 0.9500 .
C3 C4 1.387(3) .
C3 H3 0.9500 .
C4 C5 1.388(3) .
C4 H4 0.9500 .
C5 H5 0.9500 .
C6 N1 1.284(2) .
C6 H6 0.9500 .
C7 N1 1.495(2) .
C7 C8 1.517(3) .
C7 C10 1.521(3) .
C7 H7 1.0000 .
C8 H8A 0.9800 .
C8 H8B 0.9800 .
C8 H8C 0.9800 .
C10 H10A 0.9800 .
C10 H10B 0.9800 .
C10 H10C 0.9800 .
C11 C16 1.402(3) .
C11 C12 1.438(2) .
C11 C17 1.514(3) .
C11 Ru1 2.2518(17) .
C12 C13 1.400(3) .
C12 Ru1 2.2082(17) .
C12 H12 0.9500 .
C13 C14 1.432(3) .
C13 Ru1 2.2125(17) .
C13 H13 0.9500 .
C14 C15 1.418(3) .
C14 C21 1.503(3) .
C14 Ru1 2.2052(17) .
C15 C16 1.424(3) .
C15 Ru1 2.1864(17) .
C15 H15 0.9500 .
C16 Ru1 2.2233(17) .
C16 H16 0.9500 .
C17 C20 1.526(3) .
C17 C19 1.532(3) .
C17 H17 1.0000 .
C19 H19A 0.9800 .
C19 H19B 0.9800 .
C19 H19C 0.9800 .
C20 H20A 0.9800 .
C20 H20B 0.9800 .
C20 H20C 0.9800 .
C21 H21A 0.9800 .
C21 H21B 0.9800 .
C21 H21C 0.9800 .
N1 Ru1 2.0714(14) .
N2 Ru1 2.0761(14) .
P1 F2 1.5885(14) .
P1 F6 1.5891(14) .
P1 F5 1.5951(15) .
P1 F4 1.6040(14) .
P1 F3 1.6044(12) .
P1 F1 1.6045(13) .
Ru1 I1 2.69836(18) .

loop_
_geom_hbond_atom_site_label_D
_geom_hbond_atom_site_label_H
_geom_hbond_atom_site_label_A
_geom_hbond_distance_DH
_geom_hbond_distance_HA
_geom_hbond_distance_DA
_geom_hbond_angle_DHA
_geom_hbond_site_symmetry_A
C3 H3 F2 0.95 2.43 3.079(2) 125 2_557
C6 H6 F1 0.95 2.36 3.309(2) 174 2_567

loop_
_geom_torsion_atom_site_label_1
_geom_torsion_atom_site_label_2
_geom_torsion_atom_site_label_3
_geom_torsion_atom_site_label_4
_geom_torsion
_geom_torsion_site_symmetry_1
_geom_torsion_site_symmetry_2
_geom_torsion_site_symmetry_3
_geom_torsion_site_symmetry_4
N2 C2 C3 C4 -1.2(3) . . . .
C2 C3 C4 C5 -1.7(3) . . . .
C3 C4 C5 C1 2.2(3) . . . .
N2 C1 C5 C4 0.1(3) . . . .
C6 C1 C5 C4 -179.56(17) . . . .
N2 C1 C6 N1 1.3(2) . . . .
C5 C1 C6 N1 -179.01(17) . . . .
C16 C11 C12 C13 1.3(2) . . . .
C17 C11 C12 C13 -178.28(16) . . . .
Ru1 C11 C12 C13 55.05(15) . . . .
C16 C11 C12 Ru1 -53.78(14) . . . .
C17 C11 C12 Ru1 126.67(15) . . . .
C11 C12 C13 C14 -3.1(3) . . . .
Ru1 C12 C13 C14 52.51(15) . . . .
C11 C12 C13 Ru1 -55.57(15) . . . .
C12 C13 C14 C15 2.2(3) . . . .
Ru1 C13 C14 C15 54.98(14) . . . .
C12 C13 C14 C21 -177.01(17) . . . .
Ru1 C13 C14 C21 -124.25(17) . . . .
C12 C13 C14 Ru1 -52.76(15) . . . .
C13 C14 C15 C16 0.3(3) . . . .
C21 C14 C15 C16 179.52(16) . . . .
Ru1 C14 C15 C16 55.73(15) . . . .
C13 C14 C15 Ru1 -55.44(14) . . . .
C21 C14 C15 Ru1 123.79(17) . . . .
C12 C11 C16 C15 1.3(2) . . . .
C17 C11 C16 C15 -179.20(16) . . . .
Ru1 C11 C16 C15 -51.97(15) . . . .
C12 C11 C16 Ru1 53.24(14) . . . .
C17 C11 C16 Ru1 -127.22(16) . . . .
C14 C15 C16 C11 -2.1(3) . . . .
Ru1 C15 C16 C11 53.35(15) . . . .
C14 C15 C16 Ru1 -55.42(15) . . . .
C16 C11 C17 C20 23.7(2) . . . .
C12 C11 C17 C20 -156.79(17) . . . .
Ru1 C11 C17 C20 -68.8(2) . . . .
C16 C11 C17 C19 -101.0(2) . . . .
C12 C11 C17 C19 78.5(2) . . . .
Ru1 C11 C17 C19 166.48(16) . . . .
C1 C6 N1 C7 179.69(15) . . . .
C1 C6 N1 Ru1 -1.0(2) . . . .
C8 C7 N1 C6 60.2(2) . . . .
C10 C7 N1 C6 -64.7(2) . . . .
C8 C7 N1 Ru1 -119.12(15) . . . .
C10 C7 N1 Ru1 116.03(15) . . . .
C3 C2 N2 C1 3.4(3) . . . .
C3 C2 N2 Ru1 -178.98(14) . . . .
C5 C1 N2 C2 -2.9(3) . . . .
C6 C1 N2 C2 176.78(16) . . . .
C5 C1 N2 Ru1 179.28(13) . . . .
C6 C1 N2 Ru1 -1.07(19) . . . .
